data_8102290
loop_
_publ_author_name
'Wolfgang Frey'
'Robert Sardzik'
'Volker J\"ager'

_publ_section_title
;
 Crystal structure of methyl
 3-O-acetyl-2-acetylamino-2,6-dideoxy-6-iodo-\a-D-glucopyranoside,
 C11H18INO6
;
_journal_issue 3
_journal_name_full 'Zeitschrift f\"ur Kristallographie - New Crystal Structures'
_journal_page_first 255
_journal_volume 223
_journal_year 2008
_chemical_formula_moiety 'C11 H18 I1 N1 O6'
_chemical_formula_sum 'C11 H18 I N O6'
_chemical_formula_weight 387.16
_chemical_name_systematic
; 
 methyl 3-O-acetyl-2-acetylamino-2,6-dideoxy-6-iodo-a-D-glucopyranoside 
;
_space_group_IT_number 4
_symmetry_cell_setting monoclinic
_symmetry_space_group_name_Hall 'P 2yb'
_symmetry_space_group_name_H-M 'P 1 21 1'
_atom_sites_solution_hydrogens geom
_atom_sites_solution_primary direct
_atom_sites_solution_secondary difmap
_audit_creation_method SHELXL-97
_cell_angle_alpha 90.00
_cell_angle_beta 104.733(18)
_cell_angle_gamma 90.00
_cell_formula_units_Z 2
_cell_length_a 7.718(2)
_cell_length_b 9.419(3)
_cell_length_c 10.7547(19)
_cell_measurement_reflns_used 26
_cell_measurement_temperature 293(2)
_cell_measurement_theta_max 19
_cell_measurement_theta_min 17
_cell_volume 756.1(3)
_computing_cell_refinement 'Siemens P3/PC Data Collection System'
_computing_data_collection 'Siemens P3/PC Data Collection System'
_computing_data_reduction 'SHELXTL-plus, XDISK (Sheldrick, 1991)'
_computing_molecular_graphics 'SHELXTL-plus, XP (Sheldrick, 1991)'
_computing_structure_refinement 'SHELXL-97 (Sheldrick, 1997)'
_computing_structure_solution 'SHELXS-97 (Sheldrick, 1990)'
_diffrn_ambient_temperature 293(2)
_diffrn_measured_fraction_theta_full 0.998
_diffrn_measured_fraction_theta_max 0.998
_diffrn_measurement_device_type 'Nicolet P3'
_diffrn_measurement_method Wyckoff-Scan
_diffrn_radiation_monochromator graphite
_diffrn_radiation_source 'fine-focus sealed tube'
_diffrn_radiation_type MoK\a
_diffrn_radiation_wavelength 0.71073
_diffrn_reflns_av_R_equivalents 0.0354
_diffrn_reflns_av_sigmaI/netI 0.0157
_diffrn_reflns_limit_h_max 11
_diffrn_reflns_limit_h_min 0
_diffrn_reflns_limit_k_max 14
_diffrn_reflns_limit_k_min -14
_diffrn_reflns_limit_l_max 15
_diffrn_reflns_limit_l_min -16
_diffrn_reflns_number 5819
_diffrn_reflns_theta_full 32.50
_diffrn_reflns_theta_max 32.50
_diffrn_reflns_theta_min 2.92
_diffrn_standards_decay_% 5
_diffrn_standards_interval_count 50
_diffrn_standards_number 3
_exptl_absorpt_coefficient_mu 2.138
_exptl_absorpt_correction_T_max 1.0
_exptl_absorpt_correction_T_min 0.563
_exptl_absorpt_correction_type psi-scan
_exptl_crystal_colour colourless
_exptl_crystal_density_diffrn 1.700
_exptl_crystal_density_method 'not measured'
_exptl_crystal_description block
_exptl_crystal_F_000 384
_exptl_crystal_size_max 1.2
_exptl_crystal_size_mid 0.8
_exptl_crystal_size_min 0.7
_refine_diff_density_max 1.788
_refine_diff_density_min -0.952
_refine_diff_density_rms 0.128
_refine_ls_abs_structure_details 'Flack H D (1983), Acta Cryst. A39, 876-881'
_refine_ls_abs_structure_Flack -0.03(3)
_refine_ls_extinction_coef 0.146(7)
_refine_ls_extinction_expression Fc^*^=kFc[1+0.001xFc^2^\l^3^/sin(2\q)]^-1/4^
_refine_ls_extinction_method SHELXL
_refine_ls_goodness_of_fit_ref 1.054
_refine_ls_hydrogen_treatment mixed
_refine_ls_matrix_type full
_refine_ls_number_parameters 173
_refine_ls_number_reflns 5482
_refine_ls_number_restraints 1
_refine_ls_restrained_S_all 1.053
_refine_ls_R_factor_all 0.0638
_refine_ls_R_factor_gt 0.0569
_refine_ls_shift/su_max 0.003
_refine_ls_shift/su_mean 0.000
_refine_ls_structure_factor_coef Fsqd
_refine_ls_weighting_details 'calc w=1/[\s^2^(Fo^2^)+(0.0962P)^2^+0.3173P] where P=(Fo^2^+2Fc^2^)/3'
_refine_ls_weighting_scheme calc
_refine_ls_wR_factor_gt 0.1515
_refine_ls_wR_factor_ref 0.1576
_reflns_number_gt 4660
_reflns_number_total 5482
_reflns_threshold_expression >2sigma(I)
_cod_data_source_file 1267-2275.cff
_cod_data_source_block wf1357rs
_cod_depositor_comments
;
The following automatic conversions were performed:
'_exptl_absorpt_correction_type' value 'Psi-Scan' changed to 'psi-scan'
according to '/home/saulius/struct/CIF-dictionaries/cif_core.dic'
dictionary named 'cif_core.dic' version 2.4.1 from 2010-06-29.

Automatic conversion script
Id: cif_fix_enum 1555 2011-01-17 13:19:09Z saulius 
;
_cod_original_cell_volume 756.2(4)
_cod_original_sg_symbol_H-M P2(1)
_cod_database_code 8102290

loop_
_symmetry_equiv_pos_as_xyz
'x, y, z'
'-x, y+1/2, -z'

loop_
_atom_site_label
_atom_site_type_symbol
_atom_site_fract_x
_atom_site_fract_y
_atom_site_fract_z
_atom_site_U_iso_or_equiv
_atom_site_adp_type
_atom_site_occupancy
_atom_site_symmetry_multiplicity
_atom_site_calc_flag
_atom_site_refinement_flags
_atom_site_disorder_assembly
_atom_site_disorder_group
I1 I 0.90827(5) 0.55245(5) 0.12698(3) 0.07528(17) Uani 1 1 d . . .
O1 O 0.5762(4) 0.6895(3) -0.1061(3) 0.0493(6) Uani 1 1 d . . .
C1 C 0.3994(5) 0.6753(4) -0.1832(4) 0.0466(7) Uani 1 1 d . . .
H1 H 0.3190 0.7329 -0.1464 0.056 Uiso 1 1 calc R . .
N1 N 0.2074(4) 0.7235(3) -0.3990(4) 0.0493(7) Uani 1 1 d . . .
H1A H 0.1499 0.6384 -0.4205 0.060 Uiso 1 1 d . . .
O2 O 0.8278(5) 0.5579(7) -0.3249(3) 0.0821(12) Uani 1 1 d . . .
H2A H 0.7942 0.5383 -0.3954 0.076 Uiso 1 1 d . . .
C2 C 0.3896(5) 0.7276(3) -0.3196(4) 0.0428(6) Uani 1 1 d . . .
H2 H 0.4313 0.8262 -0.3144 0.051 Uiso 1 1 calc R . .
O3 O 0.3394(4) 0.5337(3) -0.1938(3) 0.0525(6) Uani 1 1 d . . .
C3 C 0.5162(5) 0.6380(3) -0.3748(3) 0.0423(6) Uani 1 1 d . . .
H3 H 0.4776 0.5386 -0.3822 0.051 Uiso 1 1 calc R . .
O4 O 0.5219(4) 0.6935(3) -0.4993(3) 0.0475(5) Uani 1 1 d . . .
C4 C 0.7036(5) 0.6508(5) -0.2893(4) 0.0497(7) Uani 1 1 d . . .
H4 H 0.7452 0.7490 -0.2898 0.060 Uiso 1 1 calc R . .
O5 O 0.3414(6) 0.5188(4) -0.6007(4) 0.0662(9) Uani 1 1 d . . .
C5 C 0.7024(5) 0.6079(4) -0.1520(4) 0.0463(6) Uani 1 1 d . . .
H5 H 0.6738 0.5067 -0.1496 0.056 Uiso 1 1 calc R . .
C6 C 0.8842(6) 0.6367(6) -0.0628(5) 0.0605(10) Uani 1 1 d . . .
H6A H 0.9045 0.7384 -0.0568 0.073 Uiso 1 1 calc R . .
H6B H 0.9757 0.5947 -0.0984 0.073 Uiso 1 1 calc R . .
O6 O 0.1862(6) 0.9579(3) -0.4342(4) 0.0668(9) Uani 1 1 d . . .
C7 C 0.1210(5) 0.8399(4) -0.4548(3) 0.0423(6) Uani 1 1 d . . .
C8 C 0.4304(6) 0.6237(4) -0.6050(4) 0.0492(7) Uani 1 1 d . . .
C9 C 0.3371(8) 0.4700(7) -0.0749(6) 0.0729(14) Uani 1 1 d . . .
H9A H 0.2952 0.3740 -0.0894 0.109 Uiso 1 1 calc R . .
H9B H 0.2586 0.5225 -0.0356 0.109 Uiso 1 1 calc R . .
H9C H 0.4560 0.4703 -0.0191 0.109 Uiso 1 1 calc R . .
C11 C 0.4580(9) 0.6897(8) -0.7232(5) 0.0726(13) Uani 1 1 d . . .
H11A H 0.5334 0.7717 -0.7008 0.109 Uiso 1 1 calc R . .
H11B H 0.3445 0.7177 -0.7779 0.109 Uiso 1 1 calc R . .
H11C H 0.5142 0.6225 -0.7676 0.109 Uiso 1 1 calc R . .
C10 C -0.0624(6) 0.8153(5) -0.5430(5) 0.0541(9) Uani 1 1 d . . .
H10A H -0.0891 0.7156 -0.5466 0.081 Uiso 1 1 calc R . .
H10B H -0.0646 0.8489 -0.6277 0.081 Uiso 1 1 calc R . .
H10C H -0.1501 0.8656 -0.5110 0.081 Uiso 1 1 calc R . .

loop_
_atom_site_aniso_label
_atom_site_aniso_U_11
_atom_site_aniso_U_22
_atom_site_aniso_U_33
_atom_site_aniso_U_23
_atom_site_aniso_U_13
_atom_site_aniso_U_12
I1 0.0788(2) 0.0882(3) 0.04598(16) 0.00078(16) -0.00774(11) 0.01582(18)
O1 0.0489(13) 0.0531(14) 0.0423(12) -0.0117(10) 0.0052(10) 0.0057(10)
C1 0.0443(15) 0.0467(16) 0.0480(17) 0.0012(13) 0.0101(13) 0.0081(12)
N1 0.0420(13) 0.0334(11) 0.0654(19) 0.0097(12) 0.0003(12) 0.0004(10)
O2 0.0715(19) 0.125(3) 0.0483(14) 0.000(2) 0.0119(14) 0.052(3)
C2 0.0395(14) 0.0363(12) 0.0494(17) 0.0045(11) 0.0052(12) 0.0007(10)
O3 0.0518(12) 0.0526(16) 0.0495(12) 0.0104(12) 0.0061(10) -0.0057(12)
C3 0.0473(15) 0.0375(13) 0.0391(14) -0.0005(10) 0.0052(12) 0.0028(11)
O4 0.0530(13) 0.0453(12) 0.0397(11) 0.0033(9) 0.0037(10) -0.0040(10)
C4 0.0436(15) 0.0609(19) 0.0409(16) -0.0035(14) 0.0041(12) 0.0104(14)
O5 0.075(2) 0.0598(19) 0.0546(17) -0.0035(13) -0.0003(15) -0.0172(15)
C5 0.0435(15) 0.0508(15) 0.0417(15) -0.0054(13) 0.0058(12) 0.0069(12)
C6 0.0462(18) 0.080(3) 0.048(2) -0.0034(19) -0.0007(15) -0.0014(19)
O6 0.080(2) 0.0384(12) 0.068(2) 0.0050(12) -0.0080(16) -0.0015(13)
C7 0.0473(16) 0.0400(14) 0.0385(14) 0.0082(11) 0.0090(12) 0.0049(12)
C8 0.0488(17) 0.0505(18) 0.0428(16) 0.0015(14) 0.0013(13) 0.0026(14)
C9 0.066(3) 0.088(3) 0.066(3) 0.029(3) 0.020(2) -0.003(2)
C11 0.082(3) 0.086(3) 0.043(2) 0.008(2) 0.002(2) -0.010(3)
C10 0.0479(18) 0.055(2) 0.054(2) 0.0115(16) 0.0020(16) 0.0032(15)

loop_
_atom_type_symbol
_atom_type_description
_atom_type_scat_dispersion_real
_atom_type_scat_dispersion_imag
_atom_type_scat_source
C C 0.0033 0.0016 'International Tables Vol C Tables 4.2.6.8 and 6.1.1.4'
H H 0.0000 0.0000 'International Tables Vol C Tables 4.2.6.8 and 6.1.1.4'
N N 0.0061 0.0033 'International Tables Vol C Tables 4.2.6.8 and 6.1.1.4'
O O 0.0106 0.0060 'International Tables Vol C Tables 4.2.6.8 and 6.1.1.4'
I I -0.4742 1.8119 'International Tables Vol C Tables 4.2.6.8 and 6.1.1.4'

loop_
_geom_angle_atom_site_label_1
_geom_angle_atom_site_label_2
_geom_angle_atom_site_label_3
_geom_angle
_geom_angle_site_symmetry_1
_geom_angle_site_symmetry_3
_geom_angle_publ_flag
C1 O1 C5 113.0(3) . . ?
O3 C1 O1 112.7(3) . . ?
O3 C1 C2 107.0(3) . . ?
O1 C1 C2 109.7(3) . . ?
O3 C1 H1 109.1 . . ?
O1 C1 H1 109.1 . . ?
C2 C1 H1 109.1 . . ?
C7 N1 C2 122.6(3) . . ?
C7 N1 H1A 116.6 . . ?
C2 N1 H1A 120.4 . . ?
C4 O2 H2A 109.6 . . ?
N1 C2 C3 112.3(3) . . ?
N1 C2 C1 111.1(3) . . ?
C3 C2 C1 108.4(3) . . ?
N1 C2 H2 108.3 . . ?
C3 C2 H2 108.3 . . ?
C1 C2 H2 108.3 . . ?
C1 O3 C9 114.1(4) . . ?
O4 C3 C4 106.5(3) . . ?
O4 C3 C2 109.5(3) . . ?
C4 C3 C2 109.2(3) . . ?
O4 C3 H3 110.5 . . ?
C4 C3 H3 110.5 . . ?
C2 C3 H3 110.5 . . ?
C8 O4 C3 118.1(3) . . ?
O2 C4 C3 113.3(3) . . ?
O2 C4 C5 105.5(3) . . ?
C3 C4 C5 109.0(3) . . ?
O2 C4 H4 109.6 . . ?
C3 C4 H4 109.6 . . ?
C5 C4 H4 109.6 . . ?
O1 C5 C6 106.9(3) . . ?
O1 C5 C4 111.3(3) . . ?
C6 C5 C4 109.4(4) . . ?
O1 C5 H5 109.7 . . ?
C6 C5 H5 109.7 . . ?
C4 C5 H5 109.7 . . ?
C5 C6 I1 112.2(3) . . ?
C5 C6 H6A 109.2 . . ?
I1 C6 H6A 109.2 . . ?
C5 C6 H6B 109.2 . . ?
I1 C6 H6B 109.2 . . ?
H6A C6 H6B 107.9 . . ?
O6 C7 N1 121.9(4) . . ?
O6 C7 C10 122.2(3) . . ?
N1 C7 C10 115.8(4) . . ?
O5 C8 O4 123.2(4) . . ?
O5 C8 C11 125.7(4) . . ?
O4 C8 C11 111.1(4) . . ?
O3 C9 H9A 109.5 . . ?
O3 C9 H9B 109.5 . . ?
H9A C9 H9B 109.5 . . ?
O3 C9 H9C 109.5 . . ?
H9A C9 H9C 109.5 . . ?
H9B C9 H9C 109.5 . . ?
C8 C11 H11A 109.5 . . ?
C8 C11 H11B 109.5 . . ?
H11A C11 H11B 109.5 . . ?
C8 C11 H11C 109.5 . . ?
H11A C11 H11C 109.5 . . ?
H11B C11 H11C 109.5 . . ?
C7 C10 H10A 109.5 . . ?
C7 C10 H10B 109.5 . . ?
H10A C10 H10B 109.5 . . ?
C7 C10 H10C 109.5 . . ?
H10A C10 H10C 109.5 . . ?
H10B C10 H10C 109.5 . . ?

loop_
_geom_bond_atom_site_label_1
_geom_bond_atom_site_label_2
_geom_bond_distance
_geom_bond_site_symmetry_2
_geom_bond_publ_flag
I1 C6 2.153(5) . ?
O1 C1 1.411(5) . ?
O1 C5 1.423(4) . ?
C1 O3 1.407(5) . ?
C1 C2 1.531(5) . ?
C1 H1 0.9800 . ?
N1 C7 1.343(4) . ?
N1 C2 1.448(5) . ?
N1 H1A 0.9169 . ?
O2 C4 1.420(5) . ?
O2 H2A 0.7593 . ?
C2 C3 1.521(5) . ?
C2 H2 0.9800 . ?
O3 C9 1.416(6) . ?
C3 O4 1.449(4) . ?
C3 C4 1.509(5) . ?
C3 H3 0.9800 . ?
O4 C8 1.347(5) . ?
C4 C5 1.533(6) . ?
C4 H4 0.9800 . ?
O5 C8 1.211(5) . ?
C5 C6 1.510(6) . ?
C5 H5 0.9800 . ?
C6 H6A 0.9700 . ?
C6 H6B 0.9700 . ?
O6 C7 1.217(5) . ?
C7 C10 1.508(6) . ?
C8 C11 1.478(6) . ?
C9 H9A 0.9600 . ?
C9 H9B 0.9600 . ?
C9 H9C 0.9600 . ?
C11 H11A 0.9600 . ?
C11 H11B 0.9600 . ?
C11 H11C 0.9600 . ?
C10 H10A 0.9600 . ?
C10 H10B 0.9600 . ?
C10 H10C 0.9600 . ?

loop_
_geom_torsion_atom_site_label_1
_geom_torsion_atom_site_label_2
_geom_torsion_atom_site_label_3
_geom_torsion_atom_site_label_4
_geom_torsion
_geom_torsion_site_symmetry_1
_geom_torsion_site_symmetry_2
_geom_torsion_site_symmetry_3
_geom_torsion_site_symmetry_4
_geom_torsion_publ_flag
C5 O1 C1 O3 58.0(4) . . . . ?
C5 O1 C1 C2 -61.1(4) . . . . ?
C7 N1 C2 C3 -118.2(4) . . . . ?
C7 N1 C2 C1 120.2(4) . . . . ?
O3 C1 C2 N1 61.3(4) . . . . ?
O1 C1 C2 N1 -176.1(3) . . . . ?
O3 C1 C2 C3 -62.5(4) . . . . ?
O1 C1 C2 C3 60.0(4) . . . . ?
O1 C1 O3 C9 60.4(5) . . . . ?
C2 C1 O3 C9 -178.9(4) . . . . ?
N1 C2 C3 O4 62.1(4) . . . . ?
C1 C2 C3 O4 -174.8(3) . . . . ?
N1 C2 C3 C4 178.4(3) . . . . ?
C1 C2 C3 C4 -58.5(4) . . . . ?
C4 C3 O4 C8 138.6(3) . . . . ?
C2 C3 O4 C8 -103.3(4) . . . . ?
O4 C3 C4 O2 -68.7(5) . . . . ?
C2 C3 C4 O2 173.1(4) . . . . ?
O4 C3 C4 C5 174.2(3) . . . . ?
C2 C3 C4 C5 56.0(4) . . . . ?
C1 O1 C5 C6 178.5(4) . . . . ?
C1 O1 C5 C4 59.1(4) . . . . ?
O2 C4 C5 O1 -177.4(4) . . . . ?
C3 C4 C5 O1 -55.5(4) . . . . ?
O2 C4 C5 C6 64.7(5) . . . . ?
C3 C4 C5 C6 -173.3(3) . . . . ?
O1 C5 C6 I1 67.6(4) . . . . ?
C4 C5 C6 I1 -171.7(3) . . . . ?
C2 N1 C7 O6 -5.6(7) . . . . ?
C2 N1 C7 C10 175.1(4) . . . . ?
C3 O4 C8 O5 1.4(6) . . . . ?
C3 O4 C8 C11 -177.0(4) . . . . ?

loop_
_cod_related_entry_id
_cod_related_entry_database
_cod_related_entry_code
1 ChemSpider 30653938
